data_8106229
loop_
_publ_author_name
'Peng-Fei, Li'
'Chang-Qing, Cao'
'Xi-Shi, Tai'

_publ_section_title
;
 The crystal structure of 2-carboxybenzaldehyde-2-phenylacetohydrazone,
 C16H14N2O3
;
_journal_issue 4
_journal_name_full 'Zeitschrift f\"ur Kristallographie - New Crystal Structures'
_journal_page_first 601
_journal_page_last 602
_journal_paper_doi 10.1515/ncrs-2017-0361
_journal_volume 233
_journal_year 2018
_chemical_formula_sum 'C16 H14 N2 O3'
_chemical_formula_weight 282.29
_space_group_crystal_system triclinic
_space_group_IT_number 2
_space_group_name_Hall '-P 1'
_space_group_name_H-M_alt 'P -1'
_atom_sites_solution_hydrogens geom
_cell_angle_alpha 92.94(3)
_cell_angle_beta 107.03(3)
_cell_angle_gamma 110.41(3)
_cell_formula_units_Z 2
_cell_length_a 7.7698(16)
_cell_length_b 8.3020(17)
_cell_length_c 12.197(2)
_cell_measurement_reflns_used 1848
_cell_measurement_temperature 293(2)
_cell_measurement_theta_max 26.7455
_cell_measurement_theta_min 2.3434
_cell_volume 694.6(3)
_computing_structure_refinement 'SHELXL-2014/7 (Sheldrick, 2014)'
_diffrn_ambient_temperature 293(2)
_diffrn_measured_fraction_theta_full 0.995
_diffrn_measured_fraction_theta_max 0.995
_diffrn_measurement_device_type bruker-CCD
_diffrn_measurement_method '\w scans'
_diffrn_radiation_type MoK\a
_diffrn_radiation_wavelength 0.71073
_diffrn_reflns_av_R_equivalents 0.0426
_diffrn_reflns_av_unetI/netI 0.0540
_diffrn_reflns_Laue_measured_fraction_full 0.995
_diffrn_reflns_Laue_measured_fraction_max 0.995
_diffrn_reflns_limit_h_max 9
_diffrn_reflns_limit_h_min -8
_diffrn_reflns_limit_k_max 9
_diffrn_reflns_limit_k_min -9
_diffrn_reflns_limit_l_max 14
_diffrn_reflns_limit_l_min -14
_diffrn_reflns_number 5320
_diffrn_reflns_point_group_measured_fraction_full 0.995
_diffrn_reflns_point_group_measured_fraction_max 0.995
_diffrn_reflns_theta_full 25.005
_diffrn_reflns_theta_max 25.005
_diffrn_reflns_theta_min 3.139
_exptl_absorpt_coefficient_mu 0.095
_exptl_absorpt_correction_type multi-scan
_exptl_crystal_colour yellow
_exptl_crystal_density_diffrn 1.350
_exptl_crystal_description block
_exptl_crystal_F_000 296
_exptl_crystal_size_max 0.180
_exptl_crystal_size_mid 0.170
_exptl_crystal_size_min 0.160
_exptl_transmission_factor_max 0.9957
_exptl_transmission_factor_min 0.9579
_refine_diff_density_max 0.335
_refine_diff_density_min -0.230
_refine_diff_density_rms 0.078
_refine_ls_extinction_coef .
_refine_ls_extinction_method none
_refine_ls_goodness_of_fit_ref 0.998
_refine_ls_hydrogen_treatment constr
_refine_ls_matrix_type full
_refine_ls_number_parameters 190
_refine_ls_number_reflns 2434
_refine_ls_number_restraints 0
_refine_ls_restrained_S_all 0.998
_refine_ls_R_factor_all 0.0694
_refine_ls_R_factor_gt 0.0582
_refine_ls_shift/su_max 0.000
_refine_ls_shift/su_mean 0.000
_refine_ls_structure_factor_coef Fsqd
_refine_ls_weighting_details 'w=1/[\s^2^(Fo^2^)+(0.1180P)^2^+0.0177P] where P=(Fo^2^+2Fc^2^)/3'
_refine_ls_weighting_scheme calc
_refine_ls_wR_factor_gt 0.1563
_refine_ls_wR_factor_ref 0.1683
_reflns_Friedel_coverage 0.000
_reflns_Friedel_fraction_full .
_reflns_Friedel_fraction_max .
_reflns_number_gt 1848
_reflns_number_total 2434
_reflns_threshold_expression 'I > 2\s(I)'
_cod_data_source_file suppl_ncrs-2017-0361_suppl.cif
_cod_data_source_block ww
_cod_database_code 8106229
_shelx_space_group_comment
;
The symmetry employed for this shelxl refinement is uniquely defined
by the following loop, which should always be used as a source of
symmetry information in preference to the above space-group names.
They are only intended as comments.
;
_shelx_estimated_absorpt_t_min 0.983
_shelx_estimated_absorpt_t_max 0.985

loop_
_space_group_symop_operation_xyz
'x, y, z'
'-x, -y, -z'

loop_
_atom_site_label
_atom_site_type_symbol
_atom_site_fract_x
_atom_site_fract_y
_atom_site_fract_z
_atom_site_U_iso_or_equiv
_atom_site_adp_type
_atom_site_occupancy
_atom_site_site_symmetry_order
_atom_site_calc_flag
_atom_site_refinement_flags_posn
_atom_site_refinement_flags_adp
_atom_site_refinement_flags_occupancy
_atom_site_disorder_assembly
_atom_site_disorder_group
N1 N 0.0770(2) -0.1613(2) -0.22481(13) 0.0418(4) Uani 1 1 d . . . . .
N2 N -0.1027(2) -0.2628(2) -0.22069(14) 0.0452(4) Uani 1 1 d . . . . .
H2A H -0.1268 -0.2502 -0.1570 0.054 Uiso 1 1 calc R U . . .
C1 C 0.4035(3) 0.2771(2) 0.04399(16) 0.0420(5) Uani 1 1 d . . . . .
C2 C 0.4892(2) 0.2221(2) -0.03860(15) 0.0387(5) Uani 1 1 d . . . . .
C3 C 0.6775(3) 0.3255(3) -0.03187(18) 0.0491(5) Uani 1 1 d . . . . .
H3A H 0.7480 0.4250 0.0249 0.059 Uiso 1 1 calc R U . . .
C4 C 0.7614(3) 0.2827(3) -0.1083(2) 0.0599(6) Uani 1 1 d . . . . .
H4A H 0.8874 0.3529 -0.1032 0.072 Uiso 1 1 calc R U . . .
C5 C 0.6571(3) 0.1351(3) -0.1922(2) 0.0625(7) Uani 1 1 d . . . . .
H5A H 0.7124 0.1067 -0.2446 0.075 Uiso 1 1 calc R U . . .
C6 C 0.4716(3) 0.0295(3) -0.19910(17) 0.0512(5) Uani 1 1 d . . . . .
H6A H 0.4048 -0.0713 -0.2549 0.061 Uiso 1 1 calc R U . . .
C7 C 0.3818(3) 0.0703(2) -0.12436(15) 0.0394(5) Uani 1 1 d . . . . .
C8 C 0.1859(3) -0.0482(2) -0.13280(15) 0.0410(5) Uani 1 1 d . . . . .
H8A H 0.1404 -0.0413 -0.0709 0.049 Uiso 1 1 calc R U . . .
C9 C -0.2434(3) -0.3814(3) -0.31167(16) 0.0413(5) Uani 1 1 d . . . . .
C10 C -0.1956(3) -0.4234(3) -0.41802(16) 0.0429(5) Uani 1 1 d . . . . .
H10A H -0.0847 -0.3263 -0.4223 0.051 Uiso 1 1 calc R U . . .
H10B H -0.3054 -0.4418 -0.4874 0.051 Uiso 1 1 calc R U . . .
C11 C -0.1491(2) -0.5858(2) -0.41227(15) 0.0378(5) Uani 1 1 d . . . . .
C12 C 0.0233(3) -0.5814(3) -0.33352(17) 0.0476(5) Uani 1 1 d . . . . .
H12A H 0.1109 -0.4774 -0.2846 0.057 Uiso 1 1 calc R U . . .
C13 C 0.0663(3) -0.7282(3) -0.32671(19) 0.0565(6) Uani 1 1 d . . . . .
H13A H 0.1820 -0.7231 -0.2729 0.068 Uiso 1 1 calc R U . . .
C14 C -0.0608(3) -0.8830(3) -0.39907(19) 0.0578(6) Uani 1 1 d . . . . .
H14A H -0.0314 -0.9824 -0.3945 0.069 Uiso 1 1 calc R U . . .
C15 C -0.2321(3) -0.8896(3) -0.47846(19) 0.0570(6) Uani 1 1 d . . . . .
H15A H -0.3183 -0.9936 -0.5279 0.068 Uiso 1 1 calc R U . . .
C16 C -0.2760(3) -0.7420(3) -0.48466(16) 0.0468(5) Uani 1 1 d . . . . .
H16A H -0.3922 -0.7477 -0.5381 0.056 Uiso 1 1 calc R U . . .
O1 O 0.53628(18) 0.38260(19) 0.13923(12) 0.0572(5) Uani 1 1 d . . . . .
H1 H 0.4824 0.4090 0.1818 0.086 Uiso 1 1 calc R U . . .
O2 O 0.22998(18) 0.23251(19) 0.02573(12) 0.0548(4) Uani 1 1 d . . . . .
O3 O -0.40693(19) -0.45740(19) -0.30428(12) 0.0533(4) Uani 1 1 d . . . . .

loop_
_atom_site_aniso_label
_atom_site_aniso_U_11
_atom_site_aniso_U_22
_atom_site_aniso_U_33
_atom_site_aniso_U_23
_atom_site_aniso_U_13
_atom_site_aniso_U_12
N1 0.0424(9) 0.0368(9) 0.0424(9) 0.0019(7) 0.0133(7) 0.0118(7)
N2 0.0433(9) 0.0414(10) 0.0426(9) -0.0059(7) 0.0159(7) 0.0070(7)
C1 0.0374(10) 0.0335(10) 0.0480(11) 0.0006(8) 0.0096(7) 0.0099(8)
C2 0.0377(10) 0.0351(11) 0.0417(10) 0.0081(8) 0.0113(7) 0.0133(8)
C3 0.0440(11) 0.0431(12) 0.0535(12) 0.0067(9) 0.0142(8) 0.0105(9)
C4 0.0437(12) 0.0675(16) 0.0633(14) 0.0146(11) 0.0249(10) 0.0086(10)
C5 0.0591(14) 0.0784(17) 0.0551(13) 0.0106(12) 0.0325(11) 0.0210(12)
C6 0.0560(12) 0.0547(13) 0.0425(11) 0.0041(9) 0.0204(9) 0.0176(10)
C7 0.0423(10) 0.0380(11) 0.0364(10) 0.0091(8) 0.0117(7) 0.0144(8)
C8 0.0466(10) 0.0338(10) 0.0389(10) 0.0004(8) 0.0147(8) 0.0115(8)
C9 0.0402(10) 0.0371(11) 0.0422(11) 0.0006(8) 0.0082(7) 0.0151(8)
C10 0.0458(10) 0.0405(11) 0.0368(10) 0.0017(8) 0.0086(7) 0.0148(8)
C11 0.0387(9) 0.0393(11) 0.0335(9) 0.0020(7) 0.0139(7) 0.0116(7)
C12 0.0448(11) 0.0471(12) 0.0441(11) 0.0010(9) 0.0088(8) 0.0152(9)
C13 0.0560(13) 0.0652(15) 0.0556(13) 0.0134(11) 0.0164(10) 0.0328(11)
C14 0.0872(16) 0.0532(14) 0.0561(13) 0.0184(11) 0.0389(12) 0.0400(12)
C15 0.0741(15) 0.0392(12) 0.0532(13) -0.0003(9) 0.0259(11) 0.0135(10)
C16 0.0463(11) 0.0438(12) 0.0420(11) -0.0022(9) 0.0101(8) 0.0123(9)
O1 0.0391(8) 0.0592(10) 0.0567(9) -0.0185(7) 0.0071(6) 0.0104(6)
O2 0.0375(8) 0.0561(10) 0.0586(9) -0.0129(7) 0.0124(6) 0.0098(6)
O3 0.0415(8) 0.0534(9) 0.0539(9) -0.0106(7) 0.0135(6) 0.0096(6)

loop_
_atom_type_symbol
_atom_type_description
_atom_type_scat_dispersion_real
_atom_type_scat_dispersion_imag
_atom_type_scat_source
C C 0.0033 0.0016 'International Tables Vol C Tables 4.2.6.8 and 6.1.1.4'
H H 0.0000 0.0000 'International Tables Vol C Tables 4.2.6.8 and 6.1.1.4'
N N 0.0061 0.0033 'International Tables Vol C Tables 4.2.6.8 and 6.1.1.4'
O O 0.0106 0.0060 'International Tables Vol C Tables 4.2.6.8 and 6.1.1.4'

loop_
_geom_angle_atom_site_label_1
_geom_angle_atom_site_label_2
_geom_angle_atom_site_label_3
_geom_angle
_geom_angle_site_symmetry_1
_geom_angle_site_symmetry_3
C8 N1 N2 114.11(15) . .
C9 N2 N1 123.24(15) . .
C9 N2 H2A 118.4 . .
N1 N2 H2A 118.4 . .
O2 C1 O1 122.93(18) . .
O2 C1 C2 124.00(17) . .
O1 C1 C2 113.06(15) . .
C3 C2 C7 119.82(17) . .
C3 C2 C1 118.69(17) . .
C7 C2 C1 121.47(15) . .
C4 C3 C2 120.9(2) . .
C4 C3 H3A 119.6 . .
C2 C3 H3A 119.6 . .
C5 C4 C3 119.51(19) . .
C5 C4 H4A 120.2 . .
C3 C4 H4A 120.2 . .
C6 C5 C4 120.46(19) . .
C6 C5 H5A 119.8 . .
C4 C5 H5A 119.8 . .
C5 C6 C7 121.5(2) . .
C5 C6 H6A 119.3 . .
C7 C6 H6A 119.3 . .
C6 C7 C2 117.85(17) . .
C6 C7 C8 119.61(18) . .
C2 C7 C8 122.46(16) . .
N1 C8 C7 120.46(17) . .
N1 C8 H8A 119.8 . .
C7 C8 H8A 119.8 . .
O3 C9 N2 119.27(17) . .
O3 C9 C10 121.48(16) . .
N2 C9 C10 119.20(16) . .
C9 C10 C11 109.83(16) . .
C9 C10 H10A 109.7 . .
C11 C10 H10A 109.7 . .
C9 C10 H10B 109.7 . .
C11 C10 H10B 109.7 . .
H10A C10 H10B 108.2 . .
C16 C11 C12 118.23(19) . .
C16 C11 C10 121.30(17) . .
C12 C11 C10 120.46(17) . .
C13 C12 C11 121.04(19) . .
C13 C12 H12A 119.5 . .
C11 C12 H12A 119.5 . .
C12 C13 C14 120.3(2) . .
C12 C13 H13A 119.8 . .
C14 C13 H13A 119.8 . .
C15 C14 C13 119.5(2) . .
C15 C14 H14A 120.3 . .
C13 C14 H14A 120.3 . .
C14 C15 C16 120.1(2) . .
C14 C15 H15A 119.9 . .
C16 C15 H15A 119.9 . .
C11 C16 C15 120.77(19) . .
C11 C16 H16A 119.6 . .
C15 C16 H16A 119.6 . .
C1 O1 H1 109.5 . .

loop_
_geom_bond_atom_site_label_1
_geom_bond_atom_site_label_2
_geom_bond_distance
_geom_bond_site_symmetry_2
N1 C8 1.280(2) .
N1 N2 1.374(2) .
N2 C9 1.350(2) .
N2 H2A 0.8600 .
C1 O2 1.213(2) .
C1 O1 1.321(2) .
C1 C2 1.492(3) .
C2 C3 1.389(3) .
C2 C7 1.414(3) .
C3 C4 1.380(3) .
C3 H3A 0.9300 .
C4 C5 1.378(3) .
C4 H4A 0.9300 .
C5 C6 1.376(3) .
C5 H5A 0.9300 .
C6 C7 1.392(3) .
C6 H6A 0.9300 .
C7 C8 1.466(3) .
C8 H8A 0.9300 .
C9 O3 1.239(2) .
C9 C10 1.506(3) .
C10 C11 1.513(3) .
C10 H10A 0.9700 .
C10 H10B 0.9700 .
C11 C16 1.383(3) .
C11 C12 1.388(3) .
C12 C13 1.372(3) .
C12 H12A 0.9300 .
C13 C14 1.376(3) .
C13 H13A 0.9300 .
C14 C15 1.379(3) .
C14 H14A 0.9300 .
C15 C16 1.382(3) .
C15 H15A 0.9300 .
C16 H16A 0.9300 .
O1 H1 0.8200 .

loop_
_geom_torsion_atom_site_label_1
_geom_torsion_atom_site_label_2
_geom_torsion_atom_site_label_3
_geom_torsion_atom_site_label_4
_geom_torsion
_geom_torsion_site_symmetry_1
_geom_torsion_site_symmetry_2
_geom_torsion_site_symmetry_3
_geom_torsion_site_symmetry_4
C8 N1 N2 C9 175.43(18) . . . .
O2 C1 C2 C3 156.5(2) . . . .
O1 C1 C2 C3 -22.4(3) . . . .
O2 C1 C2 C7 -22.1(3) . . . .
O1 C1 C2 C7 158.97(18) . . . .
C7 C2 C3 C4 0.3(3) . . . .
C1 C2 C3 C4 -178.28(19) . . . .
C2 C3 C4 C5 -0.1(3) . . . .
C3 C4 C5 C6 -0.9(4) . . . .
C4 C5 C6 C7 1.8(4) . . . .
C5 C6 C7 C2 -1.6(3) . . . .
C5 C6 C7 C8 -178.45(19) . . . .
C3 C2 C7 C6 0.5(3) . . . .
C1 C2 C7 C6 179.10(17) . . . .
C3 C2 C7 C8 177.29(17) . . . .
C1 C2 C7 C8 -4.1(3) . . . .
N2 N1 C8 C7 -179.74(16) . . . .
C6 C7 C8 N1 -18.7(3) . . . .
C2 C7 C8 N1 164.64(18) . . . .
N1 N2 C9 O3 -174.00(16) . . . .
N1 N2 C9 C10 8.4(3) . . . .
O3 C9 C10 C11 -80.9(2) . . . .
N2 C9 C10 C11 96.6(2) . . . .
C9 C10 C11 C16 108.52(18) . . . .
C9 C10 C11 C12 -71.5(2) . . . .
C16 C11 C12 C13 -0.6(3) . . . .
C10 C11 C12 C13 179.42(17) . . . .
C11 C12 C13 C14 0.6(3) . . . .
C12 C13 C14 C15 -0.1(3) . . . .
C13 C14 C15 C16 -0.4(3) . . . .
C12 C11 C16 C15 0.1(3) . . . .
C10 C11 C16 C15 -179.90(17) . . . .
C14 C15 C16 C11 0.4(3) . . . .
